data_7044363
loop_
_publ_author_name
'Hohloch, Stephan'
'Garner, Mary E.'
'Parker, Bernard F.'
'Arnold, John'

_publ_section_title
;
 New supporting ligands in actinide chemistry: tetramethyltetraazaannulene
 complexes with thorium and uranium
;
_journal_name_full 'Dalton Trans.'
_journal_paper_doi 10.1039/C7DT02682J
_journal_year 2017
_chemical_formula_sum 'C39 H55 N4 Si U'
_chemical_formula_weight 845.99
_space_group_crystal_system triclinic
_space_group_IT_number 2
_space_group_name_Hall '-P 1'
_space_group_name_H-M_alt 'P -1'
_symmetry_space_group_name_Hall '-P 1'
_symmetry_space_group_name_H-M 'P -1'
_atom_sites_solution_hydrogens geom
_audit_creation_method SHELXL-2014/7
_audit_update_record
;
2017-06-06 deposited with the CCDC.
2017-09-14 downloaded from the CCDC.
;
_cell_angle_alpha 74.430(3)
_cell_angle_beta 81.235(3)
_cell_angle_gamma 87.926(3)
_cell_formula_units_Z 2
_cell_length_a 10.3468(7)
_cell_length_b 11.7713(9)
_cell_length_c 15.4024(11)
_cell_measurement_reflns_used 5249
_cell_measurement_temperature 100(2)
_cell_measurement_theta_max 25.42
_cell_measurement_theta_min 1.80
_cell_volume 1786.0(2)
_computing_cell_refinement 'Bruker ApexIII suite, 2016'
_computing_data_collection 'Bruker ApexIII suite, 2016'
_computing_data_reduction 'Bruker ApexIII suite, 2016'
_computing_molecular_graphics 'Diamond 3D'
_computing_publication_material WinGX
_computing_structure_refinement 'SHELXL-2014/7 (Sheldrick, 2014)'
_computing_structure_solution ShelXT
_diffrn_ambient_temperature 100(2)
_diffrn_measured_fraction_theta_full 0.997
_diffrn_measured_fraction_theta_max 0.995
_diffrn_measurement_device_type 'Bruker Quazar'
_diffrn_measurement_method 'omega phi scans'
_diffrn_radiation_type MoK\a
_diffrn_radiation_wavelength 0.71073
_diffrn_reflns_av_R_equivalents 0.0685
_diffrn_reflns_av_unetI/netI 0.0970
_diffrn_reflns_Laue_measured_fraction_full 0.997
_diffrn_reflns_Laue_measured_fraction_max 0.995
_diffrn_reflns_limit_h_max 12
_diffrn_reflns_limit_h_min -11
_diffrn_reflns_limit_k_max 14
_diffrn_reflns_limit_k_min -14
_diffrn_reflns_limit_l_max 18
_diffrn_reflns_limit_l_min -17
_diffrn_reflns_number 20197
_diffrn_reflns_point_group_measured_fraction_full 0.997
_diffrn_reflns_point_group_measured_fraction_max 0.995
_diffrn_reflns_theta_full 25.242
_diffrn_reflns_theta_max 25.419
_diffrn_reflns_theta_min 1.796
_exptl_absorpt_coefficient_mu 4.611
_exptl_absorpt_correction_T_max 0.745
_exptl_absorpt_correction_T_min 0.648
_exptl_absorpt_correction_type multi-scan
_exptl_absorpt_process_details 'Blessing, 1995'
_exptl_crystal_colour red
_exptl_crystal_density_diffrn 1.573
_exptl_crystal_description block
_exptl_crystal_F_000 846
_exptl_crystal_size_max 0.08
_exptl_crystal_size_mid 0.07
_exptl_crystal_size_min 0.05
_refine_diff_density_max 9.565
_refine_diff_density_min -1.722
_refine_diff_density_rms 0.265
_refine_ls_extinction_method none
_refine_ls_goodness_of_fit_ref 1.014
_refine_ls_hydrogen_treatment constr
_refine_ls_matrix_type full
_refine_ls_number_parameters 419
_refine_ls_number_reflns 6575
_refine_ls_number_restraints 12
_refine_ls_restrained_S_all 1.014
_refine_ls_R_factor_all 0.0886
_refine_ls_R_factor_gt 0.0663
_refine_ls_shift/su_max 0.000
_refine_ls_shift/su_mean 0.000
_refine_ls_structure_factor_coef Fsqd
_refine_ls_weighting_details 'w=1/[\s^2^(Fo^2^)+(0.1089P)^2^+6.4188P] where P=(Fo^2^+2Fc^2^)/3'
_refine_ls_weighting_scheme calc
_refine_ls_wR_factor_gt 0.1605
_refine_ls_wR_factor_ref 0.1732
_reflns_Friedel_coverage 0.000
_reflns_number_gt 5249
_reflns_number_total 6575
_reflns_threshold_expression 'I > 2\s(I)'
_cod_data_source_file c7dt02682j2.cif
_cod_data_source_block shelx_CCDC8
_cod_database_code 7044363
_shelx_shelxl_version_number 2014/7
_shelx_space_group_comment
;
The symmetry employed for this shelxl refinement is uniquely defined
by the following loop, which should always be used as a source of
symmetry information in preference to the above space-group names.
They are only intended as comments.
;

loop_
_space_group_symop_operation_xyz
'x, y, z'
'-x, -y, -z'

loop_
_atom_site_label
_atom_site_type_symbol
_atom_site_fract_x
_atom_site_fract_y
_atom_site_fract_z
_atom_site_U_iso_or_equiv
_atom_site_adp_type
_atom_site_occupancy
_atom_site_site_symmetry_order
_atom_site_calc_flag
_atom_site_refinement_flags_posn
_atom_site_refinement_flags_adp
U1 U 0.25424(4) 0.40528(4) 0.25766(3) 0.01543(16) Uani 1 1 d . .
N21 N 0.3326(8) 0.3778(8) 0.1085(6) 0.017(2) Uani 1 1 d . .
N20 N 0.4667(8) 0.3161(8) 0.2463(6) 0.0157(19) Uani 1 1 d . .
N10 N 0.4138(8) 0.5335(8) 0.2831(6) 0.019(2) Uani 1 1 d . .
N11 N 0.2769(8) 0.5957(8) 0.1483(6) 0.019(2) Uani 1 1 d . .
C48 C -0.0239(11) 0.5823(10) 0.1426(8) 0.024(3) Uani 1 1 d . U
H48A H -0.1084 0.5748 0.1233 0.036 Uiso 1 1 calc R U
H48B H 0.0453 0.5945 0.0898 0.036 Uiso 1 1 calc R U
H48C H -0.0261 0.6497 0.1687 0.036 Uiso 1 1 calc R U
C20 C 0.4350(9) 0.2229(10) 0.2103(7) 0.017(2) Uani 1 1 d . .
C21 C 0.3654(9) 0.2565(10) 0.1340(8) 0.020(2) Uani 1 1 d . .
C33 C 0.3176(10) 0.5642(10) -0.0002(7) 0.020(2) Uani 1 1 d . .
H33 H 0.3166 0.6015 -0.0630 0.024 Uiso 1 1 calc R U
C41 C 0.0310(10) 0.2728(10) 0.2690(8) 0.021(2) Uani 1 1 d . U
C32 C 0.2946(10) 0.6371(9) 0.0591(7) 0.019(2) Uani 1 1 d . .
C44 C -0.0101(10) 0.4467(10) 0.3083(8) 0.019(2) Uani 1 1 d . .
C34 C 0.3422(9) 0.4404(10) 0.0230(8) 0.020(2) Uani 1 1 d . .
C1 C 0.2640(10) 0.3231(11) 0.4229(8) 0.026(3) Uani 1 1 d . .
H1A H 0.3327 0.3716 0.4340 0.032 Uiso 1 1 calc R U
H1B H 0.1808 0.3499 0.4521 0.032 Uiso 1 1 calc R U
C35 C 0.3855(11) 0.3899(10) -0.0570(8) 0.023(3) Uani 1 1 d . .
H35A H 0.4340 0.3168 -0.0369 0.035 Uiso 1 1 calc R U
H35B H 0.4421 0.4470 -0.1043 0.035 Uiso 1 1 calc R U
H35C H 0.3086 0.3731 -0.0817 0.035 Uiso 1 1 calc R U
C22 C 0.3264(10) 0.1691(10) 0.0983(8) 0.023(3) Uani 1 1 d . .
H22 H 0.2779 0.1901 0.0487 0.027 Uiso 1 1 calc R U
C27 C 0.5840(10) 0.3279(11) 0.2689(7) 0.021(3) Uani 1 1 d . .
C10 C 0.3316(10) 0.6309(10) 0.2838(8) 0.023(3) Uani 1 1 d . .
C45 C -0.0369(11) 0.2594(10) 0.4419(8) 0.027(3) Uani 1 1 d . .
H45A H -0.1326 0.2558 0.4553 0.040 Uiso 1 1 calc R U
H45B H -0.0032 0.3022 0.4802 0.040 Uiso 1 1 calc R U
H45C H -0.0016 0.1792 0.4543 0.040 Uiso 1 1 calc R U
C15 C 0.3111(12) 0.6849(10) 0.3538(8) 0.025(3) Uani 1 1 d . .
H15 H 0.3536 0.6559 0.4058 0.030 Uiso 1 1 calc R U
C42 C 0.0296(11) 0.3645(11) 0.1890(8) 0.026(3) Uani 1 1 d . .
C40 C 0.0035(10) 0.3218(10) 0.3442(7) 0.020(2) Uani 1 1 d . .
C11 C 0.2614(10) 0.6703(10) 0.2078(8) 0.022(2) Uani 1 1 d . .
C31 C 0.3029(12) 0.7685(10) 0.0127(9) 0.032(3) Uani 1 1 d . .
H31A H 0.2146 0.8004 0.0092 0.048 Uiso 1 1 calc R U
H31B H 0.3517 0.7814 -0.0489 0.048 Uiso 1 1 calc R U
H31C H 0.3480 0.8083 0.0479 0.048 Uiso 1 1 calc R U
C43 C 0.0031(10) 0.4720(11) 0.2128(8) 0.024(3) Uani 1 1 d . .
C23 C 0.3564(11) 0.0533(11) 0.1333(9) 0.032(3) Uani 1 1 d . .
H23 H 0.3312 -0.0046 0.1063 0.038 Uiso 1 1 calc R U
C46 C 0.0397(12) 0.1432(10) 0.2748(8) 0.027(3) Uani 1 1 d . .
H46A H 0.1275 0.1149 0.2859 0.041 Uiso 1 1 calc R U
H46B H 0.0224 0.1302 0.2174 0.041 Uiso 1 1 calc R U
H46C H -0.0251 0.1001 0.3250 0.041 Uiso 1 1 calc R U
C24 C 0.4234(11) 0.0192(11) 0.2077(10) 0.033(3) Uani 1 1 d . .
H24 H 0.4438 -0.0615 0.2315 0.040 Uiso 1 1 calc R U
C25 C 0.4606(10) 0.1039(10) 0.2472(8) 0.022(3) Uani 1 1 d . .
H25 H 0.5035 0.0806 0.2995 0.026 Uiso 1 1 calc R U
C49 C -0.0407(12) 0.5311(11) 0.3672(8) 0.030(3) Uani 1 1 d . .
H49A H -0.0473 0.6114 0.3283 0.046 Uiso 1 1 calc R U
H49B H 0.0292 0.5282 0.4041 0.046 Uiso 1 1 calc R U
H49C H -0.1239 0.5085 0.4074 0.046 Uiso 1 1 calc R U
C29 C 0.5334(11) 0.5226(11) 0.3034(8) 0.025(3) Uani 1 1 d . .
C12 C 0.1762(11) 0.7636(11) 0.2063(8) 0.029(3) Uani 1 1 d . .
H12 H 0.1263 0.7898 0.1577 0.035 Uiso 1 1 calc R U
C13 C 0.1641(12) 0.8178(11) 0.2750(9) 0.030(3) Uani 1 1 d . .
H13 H 0.1078 0.8839 0.2711 0.036 Uiso 1 1 calc R U
C28 C 0.6098(11) 0.4268(11) 0.3000(8) 0.027(3) Uani 1 1 d . .
H28 H 0.6915 0.4260 0.3212 0.032 Uiso 1 1 calc R U
C26 C 0.6937(11) 0.2440(12) 0.2599(9) 0.035(3) Uani 1 1 d . .
H26A H 0.6819 0.1744 0.3123 0.053 Uiso 1 1 calc R U
H26B H 0.7769 0.2826 0.2577 0.053 Uiso 1 1 calc R U
H26C H 0.6943 0.2198 0.2037 0.053 Uiso 1 1 calc R U
C47 C 0.0301(11) 0.3515(12) 0.0943(8) 0.028(3) Uani 1 1 d . .
H47A H 0.0736 0.2777 0.0891 0.043 Uiso 1 1 calc R U
H47B H 0.0772 0.4182 0.0498 0.043 Uiso 1 1 calc R U
H47C H -0.0601 0.3501 0.0824 0.043 Uiso 1 1 calc R U
C3 C 0.4704(12) 0.1587(12) 0.5088(9) 0.033(3) Uani 1 1 d . .
H3A H 0.5209 0.1847 0.4476 0.050 Uiso 1 1 calc R U
H3B H 0.4901 0.0759 0.5361 0.050 Uiso 1 1 calc R U
H3C H 0.4939 0.2073 0.5467 0.050 Uiso 1 1 calc R U
C2 C 0.1991(12) 0.1504(12) 0.6201(8) 0.033(3) Uani 1 1 d . .
H2A H 0.2245 0.2119 0.6464 0.050 Uiso 1 1 calc R U
H2B H 0.2220 0.0729 0.6572 0.050 Uiso 1 1 calc R U
H2C H 0.1046 0.1538 0.6190 0.050 Uiso 1 1 calc R U
C14 C 0.2275(14) 0.7832(11) 0.3486(9) 0.037(3) Uani 1 1 d . .
H14 H 0.2160 0.8236 0.3949 0.044 Uiso 1 1 calc R U
C4 C 0.2402(13) 0.0422(15) 0.4628(9) 0.051(4) Uani 1 1 d . .
H4A H 0.1471 0.0465 0.4570 0.076 Uiso 1 1 calc R U
H4B H 0.2572 -0.0307 0.5082 0.076 Uiso 1 1 calc R U
H4C H 0.2920 0.0428 0.4038 0.076 Uiso 1 1 calc R U
C102 C 0.9397(13) -0.0361(12) 0.0150(9) 0.036(3) Uani 1 1 d . .
H10A H 0.9621 -0.1180 0.0130 0.043 Uiso 1 1 calc R U
H10B H 0.8783 -0.0058 -0.0293 0.043 Uiso 1 1 calc R U
C101 C 0.8684(10) -0.0394(13) 0.1109(9) 0.035(3) Uani 1 1 d . .
H10C H 0.9257 -0.0776 0.1563 0.042 Uiso 1 1 calc R U
H10D H 0.8527 0.0425 0.1152 0.042 Uiso 1 1 calc R U
C30 C 0.6006(13) 0.6263(12) 0.3224(10) 0.039(3) Uani 1 1 d . .
H30A H 0.5601 0.7006 0.2933 0.059 Uiso 1 1 calc R U
H30B H 0.6938 0.6278 0.2977 0.059 Uiso 1 1 calc R U
H30C H 0.5906 0.6165 0.3883 0.059 Uiso 1 1 calc R U
C100 C 0.7404(16) -0.1043(14) 0.1343(10) 0.053(4) Uani 1 1 d . .
H10E H 0.6791 -0.0613 0.0946 0.080 Uiso 1 1 calc R U
H10F H 0.7044 -0.1104 0.1981 0.080 Uiso 1 1 calc R U
H10G H 0.7541 -0.1835 0.1255 0.080 Uiso 1 1 calc R U
Si1 Si 0.2878(3) 0.1747(3) 0.5006(2) 0.0262(7) Uani 1 1 d . .

loop_
_atom_site_aniso_label
_atom_site_aniso_U_11
_atom_site_aniso_U_22
_atom_site_aniso_U_33
_atom_site_aniso_U_23
_atom_site_aniso_U_13
_atom_site_aniso_U_12
U1 0.0091(2) 0.0173(2) 0.0190(2) -0.00429(16) 0.00035(15) -0.00216(15)
N21 0.006(4) 0.021(5) 0.022(5) -0.005(4) 0.002(4) 0.000(4)
N20 0.005(4) 0.018(5) 0.025(5) -0.009(4) 0.003(3) -0.002(3)
N10 0.013(5) 0.021(5) 0.022(5) -0.005(4) 0.002(4) -0.008(4)
N11 0.020(5) 0.018(5) 0.017(5) 0.000(4) -0.001(4) 0.003(4)
C48 0.022(3) 0.025(3) 0.026(3) -0.0035(19) -0.0105(19) -0.0025(19)
C20 0.004(5) 0.024(6) 0.020(6) -0.003(5) 0.005(4) 0.002(4)
C21 0.005(5) 0.025(6) 0.029(6) -0.011(5) 0.003(4) 0.001(4)
C33 0.014(5) 0.027(6) 0.019(6) -0.002(5) -0.008(4) 0.005(5)
C41 0.007(4) 0.028(6) 0.029(6) -0.008(5) 0.000(4) -0.007(4)
C32 0.012(5) 0.017(6) 0.024(6) -0.002(5) -0.001(4) 0.000(4)
C44 0.007(5) 0.021(6) 0.031(7) -0.004(5) -0.011(4) -0.001(4)
C34 0.005(5) 0.030(7) 0.026(6) -0.011(5) -0.001(4) -0.005(4)
C1 0.008(5) 0.037(7) 0.031(7) -0.003(6) -0.006(5) -0.006(5)
C35 0.023(6) 0.024(6) 0.026(6) -0.012(5) -0.008(5) 0.004(5)
C22 0.018(6) 0.024(6) 0.027(6) -0.012(5) 0.005(5) -0.004(5)
C27 0.009(5) 0.035(7) 0.015(6) 0.003(5) -0.001(4) -0.009(5)
C10 0.014(5) 0.019(6) 0.033(7) -0.006(5) 0.004(5) -0.009(5)
C45 0.026(6) 0.022(6) 0.023(6) 0.003(5) 0.007(5) -0.010(5)
C15 0.037(7) 0.023(6) 0.016(6) -0.011(5) 0.011(5) -0.014(5)
C42 0.015(6) 0.038(7) 0.025(7) -0.012(6) 0.001(5) 0.001(5)
C40 0.010(5) 0.030(7) 0.021(6) -0.007(5) 0.003(4) -0.009(4)
C11 0.014(5) 0.020(6) 0.026(6) -0.001(5) 0.009(4) -0.004(5)
C31 0.034(7) 0.023(7) 0.028(7) 0.006(6) 0.004(5) 0.011(5)
C43 0.009(5) 0.036(7) 0.024(6) -0.006(5) 0.000(4) 0.001(5)
C23 0.023(6) 0.023(7) 0.044(8) -0.004(6) 0.004(6) -0.002(5)
C46 0.027(7) 0.024(7) 0.029(7) -0.002(5) -0.005(5) -0.009(5)
C24 0.023(6) 0.016(6) 0.057(9) -0.015(6) 0.016(6) 0.005(5)
C25 0.008(5) 0.023(6) 0.031(7) -0.001(5) 0.003(4) 0.000(4)
C49 0.022(6) 0.037(8) 0.032(7) -0.014(6) 0.004(5) -0.001(5)
C29 0.024(6) 0.030(7) 0.021(6) -0.003(5) -0.010(5) -0.008(5)
C12 0.024(6) 0.027(7) 0.026(7) -0.002(6) 0.018(5) -0.010(5)
C13 0.031(7) 0.020(7) 0.039(8) -0.015(6) 0.010(6) -0.005(5)
C28 0.011(5) 0.041(8) 0.026(7) -0.001(6) -0.009(5) -0.007(5)
C26 0.014(6) 0.046(8) 0.042(8) -0.002(7) -0.008(5) 0.007(6)
C47 0.017(6) 0.044(8) 0.030(7) -0.018(6) -0.004(5) -0.003(5)
C3 0.036(7) 0.037(8) 0.034(7) -0.022(6) -0.008(6) 0.009(6)
C2 0.031(7) 0.038(8) 0.023(7) 0.000(6) 0.002(5) 0.000(6)
C14 0.054(9) 0.021(7) 0.035(8) -0.018(6) 0.022(7) -0.018(6)
C4 0.027(7) 0.089(13) 0.025(7) 0.002(8) -0.004(6) 0.013(8)
C102 0.040(8) 0.037(8) 0.035(8) -0.007(6) -0.018(6) 0.003(6)
C101 0.006(5) 0.056(9) 0.042(8) -0.010(7) -0.003(5) 0.001(5)
C30 0.030(7) 0.045(9) 0.046(9) -0.011(7) -0.012(6) -0.012(6)
C100 0.063(11) 0.057(11) 0.032(8) -0.008(8) 0.009(7) 0.003(8)
Si1 0.0251(17) 0.0289(19) 0.0247(18) -0.0072(15) -0.0033(14) -0.0005(14)

loop_
_atom_type_symbol
_atom_type_description
_atom_type_scat_dispersion_real
_atom_type_scat_dispersion_imag
_atom_type_scat_source
C C 0.0033 0.0016 'International Tables Vol C Tables 4.2.6.8 and 6.1.1.4'
H H 0.0000 0.0000 'International Tables Vol C Tables 4.2.6.8 and 6.1.1.4'
N N 0.0061 0.0033 'International Tables Vol C Tables 4.2.6.8 and 6.1.1.4'
Si Si 0.0817 0.0704 'International Tables Vol C Tables 4.2.6.8 and 6.1.1.4'
U U -9.6767 9.6646 'International Tables Vol C Tables 4.2.6.8 and 6.1.1.4'

loop_
_geom_angle_atom_site_label_1
_geom_angle_atom_site_label_2
_geom_angle_atom_site_label_3
_geom_angle
_geom_angle_site_symmetry_1
N20 U1 N11 105.8(3) .
N20 U1 N21 66.3(3) .
N11 U1 N21 71.3(3) .
N20 U1 N10 70.5(3) .
N11 U1 N10 65.7(3) .
N21 U1 N10 105.0(3) .
N20 U1 C1 81.5(3) .
N11 U1 C1 137.3(4) .
N21 U1 C1 143.4(3) .
N10 U1 C1 78.2(3) .
N20 U1 C44 163.4(3) .
N11 U1 C44 90.8(3) .
N21 U1 C44 120.6(3) .
N10 U1 C44 118.2(3) .
C1 U1 C44 86.5(3) .
N20 U1 C41 120.1(3) .
N11 U1 C41 117.7(3) .
N21 U1 C41 90.1(3) .
N10 U1 C41 164.5(3) .
C1 U1 C41 91.7(3) .
C44 U1 C41 48.5(3) .
N20 U1 C42 130.1(3) .
N11 U1 C42 89.1(3) .
N21 U1 C42 74.7(3) .
N10 U1 C42 152.6(3) .
C1 U1 C42 118.8(4) .
C44 U1 C42 48.0(3) .
C41 U1 C42 29.1(3) .
N20 U1 C40 134.1(3) .
N11 U1 C40 119.3(3) .
N21 U1 C40 118.9(3) .
N10 U1 C40 135.2(3) .
C1 U1 C40 71.9(3) .
C44 U1 C40 29.7(3) .
C41 U1 C40 29.2(3) .
C42 U1 C40 48.0(3) .
N20 U1 C43 157.4(3) .
N11 U1 C43 73.0(3) .
N21 U1 C43 92.7(3) .
N10 U1 C43 125.9(3) .
C1 U1 C43 115.2(3) .
C44 U1 C43 29.0(3) .
C41 U1 C43 48.3(3) .
C42 U1 C43 29.2(3) .
C40 U1 C43 48.3(3) .
N20 U1 C10 98.5(3) .
N11 U1 C10 51.7(3) .
N21 U1 C10 114.6(3) .
N10 U1 C10 28.2(3) .
C1 U1 C10 85.7(4) .
C44 U1 C10 92.0(3) .
C41 U1 C10 140.6(3) .
C42 U1 C10 126.2(3) .
C40 U1 C10 115.6(3) .
C43 U1 C10 98.0(3) .
N20 U1 C20 28.4(3) .
N11 U1 C20 114.7(3) .
N21 U1 C20 51.7(3) .
N10 U1 C20 98.5(3) .
C1 U1 C20 91.8(3) .
C44 U1 C20 141.9(3) .
C41 U1 C20 93.5(3) .
C42 U1 C20 102.0(3) .
C40 U1 C20 114.8(3) .
C43 U1 C20 130.7(3) .
C10 U1 C20 125.8(3) .
C34 N21 C21 122.8(9) .
C34 N21 U1 137.6(7) .
C21 N21 U1 99.5(6) .
C27 N20 C20 123.1(9) .
C27 N20 U1 138.5(7) .
C20 N20 U1 98.1(5) .
C29 N10 C10 125.9(10) .
C29 N10 U1 136.2(8) .
C10 N10 U1 97.2(6) .
C32 N11 C11 122.5(9) .
C32 N11 U1 137.2(7) .
C11 N11 U1 100.3(6) .
C43 C48 H48A 109.5 .
C43 C48 H48B 109.5 .
H48A C48 H48B 109.5 .
C43 C48 H48C 109.5 .
H48A C48 H48C 109.5 .
H48B C48 H48C 109.5 .
C25 C20 N20 124.7(10) .
C25 C20 C21 119.5(10) .
N20 C20 C21 115.7(9) .
C25 C20 U1 137.6(7) .
N20 C20 U1 53.5(4) .
C21 C20 U1 77.6(6) .
C22 C21 N21 126.6(10) .
C22 C21 C20 118.6(10) .
N21 C21 C20 114.5(9) .
C22 C21 U1 139.7(7) .
N21 C21 U1 52.7(5) .
C20 C21 U1 74.7(6) .
C32 C33 C34 127.4(10) .
C32 C33 H33 116.3 .
C34 C33 H33 116.3 .
C42 C41 C40 108.0(10) .
C42 C41 C46 125.9(10) .
C40 C41 C46 125.4(10) .
C42 C41 U1 75.9(6) .
C40 C41 U1 76.2(6) .
C46 C41 U1 121.1(7) .
N11 C32 C33 122.9(10) .
N11 C32 C31 122.1(10) .
C33 C32 C31 114.8(10) .
C43 C44 C40 108.3(10) .
C43 C44 C49 128.1(10) .
C40 C44 C49 123.6(10) .
C43 C44 U1 76.7(6) .
C40 C44 U1 76.0(6) .
C49 C44 U1 116.3(7) .
N21 C34 C33 121.4(10) .
N21 C34 C35 123.5(10) .
C33 C34 C35 115.0(10) .
Si1 C1 U1 136.4(6) .
Si1 C1 H1A 103.1 .
U1 C1 H1A 103.1 .
Si1 C1 H1B 103.1 .
U1 C1 H1B 103.1 .
H1A C1 H1B 105.1 .
C34 C35 H35A 109.5 .
C34 C35 H35B 109.5 .
H35A C35 H35B 109.5 .
C34 C35 H35C 109.5 .
H35A C35 H35C 109.5 .
H35B C35 H35C 109.5 .
C23 C22 C21 121.2(11) .
C23 C22 H22 119.4 .
C21 C22 H22 119.4 .
N20 C27 C28 119.6(10) .
N20 C27 C26 123.2(11) .
C28 C27 C26 117.2(10) .
C15 C10 N10 124.1(11) .
C15 C10 C11 119.7(10) .
N10 C10 C11 116.1(10) .
C15 C10 U1 135.7(8) .
N10 C10 U1 54.5(5) .
C11 C10 U1 78.4(6) .
C40 C45 H45A 109.5 .
C40 C45 H45B 109.5 .
H45A C45 H45B 109.5 .
C40 C45 H45C 109.5 .
H45A C45 H45C 109.5 .
H45B C45 H45C 109.5 .
C10 C15 C14 120.4(12) .
C10 C15 H15 119.8 .
C14 C15 H15 119.8 .
C41 C42 C43 108.9(10) .
C41 C42 C47 126.7(11) .
C43 C42 C47 123.5(11) .
C41 C42 U1 75.0(6) .
C43 C42 U1 76.1(6) .
C47 C42 U1 124.1(7) .
C41 C40 C44 107.2(10) .
C41 C40 C45 128.2(11) .
C44 C40 C45 123.1(10) .
C41 C40 U1 74.6(6) .
C44 C40 U1 74.3(6) .
C45 C40 U1 127.7(7) .
C12 C11 N11 127.5(11) .
C12 C11 C10 118.5(11) .
N11 C11 C10 113.5(9) .
C12 C11 U1 139.1(8) .
N11 C11 U1 52.1(5) .
C10 C11 U1 73.7(6) .
C32 C31 H31A 109.5 .
C32 C31 H31B 109.5 .
H31A C31 H31B 109.5 .
C32 C31 H31C 109.5 .
H31A C31 H31C 109.5 .
H31B C31 H31C 109.5 .
C44 C43 C42 107.5(10) .
C44 C43 C48 131.0(11) .
C42 C43 C48 120.8(10) .
C44 C43 U1 74.3(6) .
C42 C43 U1 74.7(6) .
C48 C43 U1 123.8(7) .
C22 C23 C24 120.8(12) .
C22 C23 H23 119.6 .
C24 C23 H23 119.6 .
C41 C46 H46A 109.5 .
C41 C46 H46B 109.5 .
H46A C46 H46B 109.5 .
C41 C46 H46C 109.5 .
H46A C46 H46C 109.5 .
H46B C46 H46C 109.5 .
C23 C24 C25 119.6(11) .
C23 C24 H24 120.2 .
C25 C24 H24 120.2 .
C24 C25 C20 120.2(11) .
C24 C25 H25 119.9 .
C20 C25 H25 119.9 .
C44 C49 H49A 109.5 .
C44 C49 H49B 109.5 .
H49A C49 H49B 109.5 .
C44 C49 H49C 109.5 .
H49A C49 H49C 109.5 .
H49B C49 H49C 109.5 .
N10 C29 C28 123.5(11) .
N10 C29 C30 120.5(11) .
C28 C29 C30 115.8(10) .
C13 C12 C11 119.5(12) .
C13 C12 H12 120.3 .
C11 C12 H12 120.3 .
C14 C13 C12 124.1(12) .
C14 C13 H13 117.9 .
C12 C13 H13 117.9 .
C29 C28 C27 128.7(10) .
C29 C28 H28 115.6 .
C27 C28 H28 115.6 .
C27 C26 H26A 109.5 .
C27 C26 H26B 109.5 .
H26A C26 H26B 109.5 .
C27 C26 H26C 109.5 .
H26A C26 H26C 109.5 .
H26B C26 H26C 109.5 .
C42 C47 H47A 109.5 .
C42 C47 H47B 109.5 .
H47A C47 H47B 109.5 .
C42 C47 H47C 109.5 .
H47A C47 H47C 109.5 .
H47B C47 H47C 109.5 .
Si1 C3 H3A 109.5 .
Si1 C3 H3B 109.5 .
H3A C3 H3B 109.5 .
Si1 C3 H3C 109.5 .
H3A C3 H3C 109.5 .
H3B C3 H3C 109.5 .
Si1 C2 H2A 109.5 .
Si1 C2 H2B 109.5 .
H2A C2 H2B 109.5 .
Si1 C2 H2C 109.5 .
H2A C2 H2C 109.5 .
H2B C2 H2C 109.5 .
C13 C14 C15 117.6(11) .
C13 C14 H14 121.2 .
C15 C14 H14 121.2 .
Si1 C4 H4A 109.5 .
Si1 C4 H4B 109.5 .
H4A C4 H4B 109.5 .
Si1 C4 H4C 109.5 .
H4A C4 H4C 109.5 .
H4B C4 H4C 109.5 .
C102 C102 C101 115.7(14) 2_755
C102 C102 H10A 108.4 2_755
C101 C102 H10A 108.4 .
C102 C102 H10B 108.4 2_755
C101 C102 H10B 108.4 .
H10A C102 H10B 107.4 .
C100 C101 C102 113.4(11) .
C100 C101 H10C 108.9 .
C102 C101 H10C 108.9 .
C100 C101 H10D 108.9 .
C102 C101 H10D 108.9 .
H10C C101 H10D 107.7 .
C29 C30 H30A 109.5 .
C29 C30 H30B 109.5 .
H30A C30 H30B 109.5 .
C29 C30 H30C 109.5 .
H30A C30 H30C 109.5 .
H30B C30 H30C 109.5 .
C101 C100 H10E 109.5 .
C101 C100 H10F 109.5 .
H10E C100 H10F 109.5 .
C101 C100 H10G 109.5 .
H10E C100 H10G 109.5 .
H10F C100 H10G 109.5 .
C1 Si1 C2 114.9(6) .
C1 Si1 C4 116.4(6) .
C2 Si1 C4 104.5(6) .
C1 Si1 C3 107.2(6) .
C2 Si1 C3 107.0(6) .
C4 Si1 C3 106.1(6) .

loop_
_geom_bond_atom_site_label_1
_geom_bond_atom_site_label_2
_geom_bond_distance
_geom_bond_site_symmetry_2
U1 N20 2.404(8) .
U1 N11 2.409(9) .
U1 N21 2.419(9) .
U1 N10 2.419(9) .
U1 C1 2.484(11) .
U1 C44 2.790(10) .
U1 C41 2.791(10) .
U1 C42 2.803(11) .
U1 C40 2.811(10) .
U1 C43 2.821(10) .
U1 C10 2.946(11) .
U1 C20 2.962(10) .
N21 C34 1.315(14) .
N21 C21 1.419(14) .
N20 C27 1.335(13) .
N20 C20 1.424(14) .
N10 C29 1.315(14) .
N10 C10 1.404(14) .
N11 C32 1.315(14) .
N11 C11 1.418(14) .
C48 C43 1.498(16) .
C48 H48A 0.9800 .
C48 H48B 0.9800 .
C48 H48C 0.9800 .
C20 C25 1.395(15) .
C20 C21 1.428(15) .
C21 C22 1.387(15) .
C33 C32 1.403(15) .
C33 C34 1.428(16) .
C33 H33 0.9500 .
C41 C42 1.406(17) .
C41 C40 1.415(15) .
C41 C46 1.503(16) .
C32 C31 1.519(16) .
C44 C43 1.406(16) .
C44 C40 1.435(15) .
C44 C49 1.512(16) .
C34 C35 1.509(15) .
C1 Si1 1.866(12) .
C1 H1A 0.9900 .
C1 H1B 0.9900 .
C35 H35A 0.9800 .
C35 H35B 0.9800 .
C35 H35C 0.9800 .
C22 C23 1.368(16) .
C22 H22 0.9500 .
C27 C28 1.419(17) .
C27 C26 1.493(16) .
C10 C15 1.379(15) .
C10 C11 1.434(16) .
C45 C40 1.488(15) .
C45 H45A 0.9800 .
C45 H45B 0.9800 .
C45 H45C 0.9800 .
C15 C14 1.411(18) .
C15 H15 0.9500 .
C42 C43 1.416(16) .
C42 C47 1.505(16) .
C11 C12 1.381(16) .
C31 H31A 0.9800 .
C31 H31B 0.9800 .
C31 H31C 0.9800 .
C23 C24 1.390(19) .
C23 H23 0.9500 .
C46 H46A 0.9800 .
C46 H46B 0.9800 .
C46 H46C 0.9800 .
C24 C25 1.391(17) .
C24 H24 0.9500 .
C25 H25 0.9500 .
C49 H49A 0.9800 .
C49 H49B 0.9800 .
C49 H49C 0.9800 .
C29 C28 1.362(17) .
C29 C30 1.541(17) .
C12 C13 1.364(17) .
C12 H12 0.9500 .
C13 C14 1.356(19) .
C13 H13 0.9500 .
C28 H28 0.9500 .
C26 H26A 0.9800 .
C26 H26B 0.9800 .
C26 H26C 0.9800 .
C47 H47A 0.9800 .
C47 H47B 0.9800 .
C47 H47C 0.9800 .
C3 Si1 1.912(13) .
C3 H3A 0.9800 .
C3 H3B 0.9800 .
C3 H3C 0.9800 .
C2 Si1 1.880(12) .
C2 H2A 0.9800 .
C2 H2B 0.9800 .
C2 H2C 0.9800 .
C14 H14 0.9500 .
C4 Si1 1.909(17) .
C4 H4A 0.9800 .
C4 H4B 0.9800 .
C4 H4C 0.9800 .
C102 C102 1.48(3) 2_755
C102 C101 1.538(18) .
C102 H10A 0.9900 .
C102 H10B 0.9900 .
C101 C100 1.50(2) .
C101 H10C 0.9900 .
C101 H10D 0.9900 .
C30 H30A 0.9800 .
C30 H30B 0.9800 .
C30 H30C 0.9800 .
C100 H10E 0.9800 .
C100 H10F 0.9800 .
C100 H10G 0.9800 .
